data_1532824
loop_
_publ_author_name
'Wurst, K.'
'Wallwork, K.S.'
'Schweda, E.'
'Bevan, D.J.M.'
'Mohyla, J.'
'Hofmann, M.'

_publ_section_title
;
 Single-crystal structure determination of Zr50 Sc12 O118
;
_journal_name_full 'Solid State Sciences'
_journal_page_first 1491
_journal_page_last 1497
_journal_volume 5
_journal_year 2003
_chemical_formula_sum 'O118 Sc12.14 Zr49.86'
_chemical_name_systematic 'Zr49.86 Sc12.14 O118'
_space_group_IT_number 148
_symmetry_space_group_name_Hall '-R 3'
_symmetry_space_group_name_H-M 'R -3 :H'
_cell_angle_alpha 90
_cell_angle_beta 90
_cell_angle_gamma 120
_cell_formula_units_Z 3
_cell_length_a 19.7441
_cell_length_b 19.7441
_cell_length_c 17.9196
_cell_volume 6049.697
_citation_journal_id_ASTM SSSCFJ
_cod_data_source_file Wurst_SSSCFJ_2003_269.cif
_cod_data_source_block O118Sc12.14Zr49.86
_cod_database_code 1532824

loop_
_symmetry_equiv_pos_as_xyz
x,y,z
-y,x-y,z
-x+y,-x,z
-x,-y,-z
y,-x+y,-z
x-y,x,-z
x+2/3,y+1/3,z+1/3
-y+2/3,x-y+1/3,z+1/3
-x+y+2/3,-x+1/3,z+1/3
-x+2/3,-y+1/3,-z+1/3
y+2/3,-x+y+1/3,-z+1/3
x-y+2/3,x+1/3,-z+1/3
x+1/3,y+2/3,z+2/3
-y+1/3,x-y+2/3,z+2/3
-x+y+1/3,-x+2/3,z+2/3
-x+1/3,-y+2/3,-z+2/3
y+1/3,-x+y+2/3,-z+2/3
x-y+1/3,x+2/3,-z+2/3

loop_
_atom_site_label
_atom_site_type_symbol
_atom_site_fract_x
_atom_site_fract_y
_atom_site_fract_z
_atom_site_occupancy
_atom_site_U_iso_or_equiv
Sc10 Sc+3 0.04915 0.65429 0.56683 0.159 0.0
Zr3 Zr+4 -0.61136 0.60007 0.58811 0.7615 0.0
Sc7 Sc+3 -0.06801 0.883 0.58062 0.1888 0.0
Sc8 Sc+3 -0.10353 0.68787 0.59065 0.2085 0.0
Sc11 Sc+3 -0.3333 0.3333 0.57224 0.2639 0.0
Sc5 Sc+3 -0.23939 0.91143 0.58389 0.1444 0.0
Zr5 Zr+4 -0.23939 0.91143 0.58389 0.8556 0.0
Sc9 Sc+3 -0.14177 0.49842 0.58839 0.0707 0.0
O1 O-2 -0.35166 0.6093 0.55595 1 0.0
Zr4 Zr+4 -0.42941 0.76217 0.58266 0.7546 0.0
Zr9 Zr+4 -0.14177 0.49842 0.58839 0.9293 0.0
O4 O-2 -0.4252 0.47653 0.63059 1 0.0
Zr1 Zr+4 -0.30945 0.52296 0.58695 0.7787 0.0
Zr6 Zr+4 -0.25726 0.72343 0.58259 0.7618 0.0
O7 O-2 -0.35874 0.88316 0.6307 1 0.0
Zr8 Zr+4 -0.10353 0.68787 0.59065 0.7915 0.0
O10 O-2 -0.27005 0.44661 0.61332 1 0.0
O5 O-2 -0.58944 0.50185 0.62678 1 0.0
O8 O-2 -0.17751 0.83472 0.6286 1 0.0
O6 O-2 -0.54529 0.72632 0.62378 1 0.0
O21 O-2 -0.3333 0.3333 0.7143 1 0.0
O13 O-2 -0.14612 0.7524 0.53487 1 0.0
Sc6 Sc+3 -0.25726 0.72343 0.58259 0.2382 0.0
O15 O-2 -0.05004 0.62058 0.63496 1 0.0
Sc4 Sc+3 -0.42941 0.76217 0.58266 0.2454 0.0
Sc1 Sc+3 -0.30945 0.52296 0.58695 0.2213 0.0
Sc3 Sc+3 -0.61136 0.60007 0.58811 0.2385 0.0
O12 O-2 -0.1652 0.57784 0.5374 1 0.0
O20 O-2 -0.3333 0.3333 0.4561 1 0.0
O19 O-2 0.16382 0.70392 0.526 1 0.0
Zr2 Zr+4 -0.47078 0.54858 0.58625 0.779 0.0
O9 O-2 -0.22497 0.63998 0.62515 1 0.0
Sc2 Sc+3 -0.47078 0.54858 0.58625 0.221 0.0
O16 O-2 -0.03014 0.53421 0.53499 1 0.0
O3 O-2 -0.3152 0.78785 0.57428 1 0.0
O2 O-2 -0.4891 0.64207 0.57691 1 0.0
Zr11 Zr+4 -0.3333 0.3333 0.57224 0.7361 0.0
O17 O-2 0.00693 0.73253 0.53478 1 0.0
O11 O-2 -0.20097 0.3945 0.52798 1 0.0
Zr10 Zr+4 0.04915 0.65429 0.56683 0.841 0.0
O18 O-2 0.0501 0.92704 0.53856 1 0.0
O14 O-2 -0.02834 0.80958 0.62496 1 0.0
Zr7 Zr+4 -0.06801 0.883 0.58062 0.8112 0.0
